data_1502359
loop_
_publ_author_name
'Wang, Hengbin'
'Denton, Justin R.'
'Davies, Huw M. L.'

_publ_section_title
;
 Sequential rhodium-, silver-, and gold-catalyzed synthesis of fused
 dihydrofurans.
;
_journal_issue 16
_journal_name_full 'Organic letters'
_journal_page_first 4316
_journal_page_last 4319
_journal_paper_doi 10.1021/ol2016548
_journal_volume 13
_journal_year 2011
_chemical_formula_moiety '[C28 H24 O4], 0.5[C6 H14]'
_chemical_formula_sum 'C31 H31 O4'
_chemical_formula_weight 467.56
_chemical_name_systematic
; 
 ? 
;
_space_group_IT_number 14
_symmetry_cell_setting monoclinic
_symmetry_space_group_name_Hall '-P 2ybc'
_symmetry_space_group_name_H-M 'P 1 21/c 1'
_atom_sites_solution_hydrogens geom
_atom_sites_solution_primary direct
_atom_sites_solution_secondary difmap
_audit_creation_method SHELXL-97
_cell_angle_alpha 90.00
_cell_angle_beta 113.7040(10)
_cell_angle_gamma 90.00
_cell_formula_units_Z 4
_cell_length_a 11.1319(2)
_cell_length_b 17.6950(2)
_cell_length_c 13.8306(2)
_cell_measurement_reflns_used 6634
_cell_measurement_temperature 173(2)
_cell_measurement_theta_max 69.16
_cell_measurement_theta_min 2.50
_cell_volume 2494.50(7)
_computing_cell_refinement 'Bruker SAINT'
_computing_data_collection 'Bruker APEX2'
_computing_data_reduction 'Bruker SAINT'
_computing_molecular_graphics 'Bruker SHELXTL'
_computing_publication_material 'Bruker SHELXTL'
_computing_structure_refinement 'SHELXL-97 (Sheldrick, 1997)'
_computing_structure_solution 'SHELXS-97 (Sheldrick, 1990)'
_diffrn_ambient_temperature 173(2)
_diffrn_measured_fraction_theta_full 0.933
_diffrn_measured_fraction_theta_max 0.933
_diffrn_measurement_device_type 'Bruker APEX-II CCD'
_diffrn_measurement_method '\f and \w scans'
_diffrn_radiation_monochromator graphite
_diffrn_radiation_source 'fine-focus sealed tube'
_diffrn_radiation_type CuK\a
_diffrn_radiation_wavelength 1.54178
_diffrn_reflns_av_R_equivalents 0.0156
_diffrn_reflns_av_sigmaI/netI 0.0148
_diffrn_reflns_limit_h_max 13
_diffrn_reflns_limit_h_min -12
_diffrn_reflns_limit_k_max 18
_diffrn_reflns_limit_k_min -21
_diffrn_reflns_limit_l_max 14
_diffrn_reflns_limit_l_min -16
_diffrn_reflns_number 14475
_diffrn_reflns_theta_full 69.42
_diffrn_reflns_theta_max 69.42
_diffrn_reflns_theta_min 4.29
_diffrn_standards_number 0
_exptl_absorpt_coefficient_mu 0.645
_exptl_absorpt_correction_T_max 0.9208
_exptl_absorpt_correction_T_min 0.8451
_exptl_absorpt_correction_type multi-scan
_exptl_absorpt_process_details SADABS
_exptl_crystal_colour gold
_exptl_crystal_density_diffrn 1.245
_exptl_crystal_density_method 'not measured'
_exptl_crystal_description prism
_exptl_crystal_F_000 996
_exptl_crystal_size_max 0.27
_exptl_crystal_size_mid 0.24
_exptl_crystal_size_min 0.13
_platon_squeeze_details
;
 There was approximately i/2 of a badly disordered hexane molecule 
 in the asymmetric unit that could not be modeled properly so the
 programe SQUEEZE was used to remove this solvent material.  A.L Spek, 
 J.Appl.Cryst.2003,36,7-13.
;
_refine_diff_density_max 0.310
_refine_diff_density_min -0.268
_refine_diff_density_rms 0.036
_refine_ls_extinction_method none
_refine_ls_goodness_of_fit_ref 1.049
_refine_ls_hydrogen_treatment constr
_refine_ls_matrix_type full
_refine_ls_number_parameters 289
_refine_ls_number_reflns 4370
_refine_ls_number_restraints 0
_refine_ls_restrained_S_all 1.049
_refine_ls_R_factor_all 0.0444
_refine_ls_R_factor_gt 0.0412
_refine_ls_shift/su_max 0.001
_refine_ls_shift/su_mean 0.000
_refine_ls_structure_factor_coef Fsqd
_refine_ls_weighting_details 'calc w=1/[\s^2^(Fo^2^)+(0.0860P)^2^+0.4650P] where P=(Fo^2^+2Fc^2^)/3'
_refine_ls_weighting_scheme calc
_refine_ls_wR_factor_gt 0.1280
_refine_ls_wR_factor_ref 0.1313
_reflns_number_gt 3964
_reflns_number_total 4370
_reflns_threshold_expression >2sigma(I)
_cod_data_source_file ol2016548_si_004.cif
_cod_data_source_block hw_v_022b
_cod_depositor_comments
;
The following automatic conversions were performed:

'_symmetry_cell_setting' value 'Monoclinic' changed to 'monoclinic'
according to /home/saulius/struct/CIF-dictionaries/cif_core.dic
dictionary named 'cif_core.dic' version 2.4.1 from 2010-06-29.

Automatic conversion script
Id: cif_fix_values 1715 2011-07-08 13:25:40Z adriana 
;
_cod_original_cell_volume 2494.50(6)
_cod_original_sg_symbol_H-M P2(1)/c
_cod_database_code 1502359

loop_
_symmetry_equiv_pos_as_xyz
'x, y, z'
'-x, y+1/2, -z+1/2'
'-x, -y, -z'
'x, -y-1/2, z-1/2'

loop_
_atom_site_label
_atom_site_type_symbol
_atom_site_fract_x
_atom_site_fract_y
_atom_site_fract_z
_atom_site_U_iso_or_equiv
_atom_site_adp_type
_atom_site_occupancy
_atom_site_symmetry_multiplicity
_atom_site_calc_flag
_atom_site_refinement_flags
C1 C -0.10163(12) 0.85083(7) 0.71254(10) 0.0301(3) Uani 1 1 d .
C2 C -0.00948(13) 0.79399(7) 0.73013(11) 0.0345(3) Uani 1 1 d .
H2A H -0.0381 0.7465 0.6967 0.041 Uiso 1 1 calc R
C3 C 0.12492(13) 0.80330(7) 0.79538(11) 0.0333(3) Uani 1 1 d .
C4 C 0.16829(12) 0.87154(7) 0.84330(10) 0.0298(3) Uani 1 1 d .
C5 C 0.30437(12) 0.89769(7) 0.91509(10) 0.0307(3) Uani 1 1 d .
H5A H 0.3358 0.8706 0.9843 0.037 Uiso 1 1 calc R
C6 C 0.40661(13) 0.89188(8) 0.86582(12) 0.0364(3) Uani 1 1 d .
H6A H 0.4929 0.8757 0.9192 0.044 Uiso 1 1 calc R
H6B H 0.3777 0.8554 0.8065 0.044 Uiso 1 1 calc R
C7 C 0.41409(12) 0.97055(8) 0.82738(11) 0.0339(3) Uani 1 1 d .
C8 C 0.47514(15) 0.99402(9) 0.76252(13) 0.0432(3) Uani 1 1 d .
H8A H 0.5178 0.9585 0.7356 0.052 Uiso 1 1 calc R
C9 C 0.47289(18) 1.06990(10) 0.73766(15) 0.0525(4) Uani 1 1 d .
H9A H 0.5139 1.0865 0.6930 0.063 Uiso 1 1 calc R
C10 C 0.41121(18) 1.12178(9) 0.77745(15) 0.0521(4) Uani 1 1 d .
H10A H 0.4107 1.1737 0.7600 0.063 Uiso 1 1 calc R
C11 C 0.35030(15) 1.09890(8) 0.84224(12) 0.0403(3) Uani 1 1 d .
H11A H 0.3086 1.1347 0.8697 0.048 Uiso 1 1 calc R
C12 C 0.35130(12) 1.02242(7) 0.86641(10) 0.0317(3) Uani 1 1 d .
C13 C 0.28517(12) 0.98420(7) 0.93027(10) 0.0296(3) Uani 1 1 d .
H13A H 0.3253 0.9994 1.0063 0.035 Uiso 1 1 calc R
C14 C 0.13726(12) 0.99631(7) 0.88140(9) 0.0282(3) Uani 1 1 d .
C15 C 0.06044(12) 1.05813(7) 0.87401(10) 0.0284(3) Uani 1 1 d .
C16 C -0.07576(12) 1.05407(7) 0.80808(10) 0.0289(3) Uani 1 1 d .
C17 C -0.13453(12) 0.98982(7) 0.75180(10) 0.0287(3) Uani 1 1 d .
C18 C -0.05895(12) 0.92310(7) 0.76144(10) 0.0280(3) Uani 1 1 d .
C19 C 0.07622(12) 0.92967(7) 0.82643(9) 0.0275(3) Uani 1 1 d .
C20 C -0.24088(12) 0.83232(7) 0.64348(10) 0.0322(3) Uani 1 1 d .
C21 C -0.27324(15) 0.80903(8) 0.54013(11) 0.0413(3) Uani 1 1 d .
H21A H -0.2075 0.8068 0.5128 0.050 Uiso 1 1 calc R
C22 C -0.40226(17) 0.78888(9) 0.47628(12) 0.0502(4) Uani 1 1 d .
H22A H -0.4235 0.7728 0.4057 0.060 Uiso 1 1 calc R
C23 C -0.49863(15) 0.79195(8) 0.51416(14) 0.0502(4) Uani 1 1 d .
H23A H -0.5863 0.7785 0.4700 0.060 Uiso 1 1 calc R
C24 C -0.46717(14) 0.81478(9) 0.61707(14) 0.0477(4) Uani 1 1 d .
H24A H -0.5334 0.8169 0.6439 0.057 Uiso 1 1 calc R
C25 C -0.33940(13) 0.83460(8) 0.68114(12) 0.0392(3) Uani 1 1 d .
H25A H -0.3187 0.8500 0.7519 0.047 Uiso 1 1 calc R
C26 C 0.17723(17) 1.12565(8) 1.03221(11) 0.0450(4) Uani 1 1 d .
H26A H 0.2039 1.1772 1.0577 0.067 Uiso 1 1 calc R
H26B H 0.2554 1.0941 1.0492 0.067 Uiso 1 1 calc R
H26C H 0.1226 1.1048 1.0664 0.067 Uiso 1 1 calc R
C27 C -0.19760(17) 1.12586(9) 0.88003(14) 0.0489(4) Uani 1 1 d .
H27A H -0.2506 1.1719 0.8682 0.073 Uiso 1 1 calc R
H27B H -0.1224 1.1293 0.9483 0.073 Uiso 1 1 calc R
H27C H -0.2513 1.0819 0.8800 0.073 Uiso 1 1 calc R
C28 C -0.29818(16) 1.01879(10) 0.58616(13) 0.0513(4) Uani 1 1 d .
H28A H -0.3936 1.0188 0.5468 0.077 Uiso 1 1 calc R
H28B H -0.2580 0.9859 0.5505 0.077 Uiso 1 1 calc R
H28C H -0.2646 1.0703 0.5894 0.077 Uiso 1 1 calc R
O1 O 0.21387(10) 0.74627(5) 0.81338(9) 0.0436(3) Uani 1 1 d .
H1A H 0.1789 0.7103 0.7720 0.065 Uiso 1 1 calc R
O2 O 0.10466(10) 1.12689(5) 0.92143(7) 0.0365(2) Uani 1 1 d .
O3 O -0.15180(9) 1.11783(5) 0.79780(7) 0.0334(2) Uani 1 1 d .
O4 O -0.26653(9) 0.99164(5) 0.69064(8) 0.0352(2) Uani 1 1 d .

loop_
_atom_site_aniso_label
_atom_site_aniso_U_11
_atom_site_aniso_U_22
_atom_site_aniso_U_33
_atom_site_aniso_U_23
_atom_site_aniso_U_13
_atom_site_aniso_U_12
C1 0.0255(6) 0.0297(6) 0.0316(6) -0.0019(5) 0.0078(5) -0.0013(5)
C2 0.0317(7) 0.0264(6) 0.0395(7) -0.0062(5) 0.0083(6) -0.0019(5)
C3 0.0287(7) 0.0278(6) 0.0391(7) -0.0019(5) 0.0093(5) 0.0029(5)
C4 0.0254(6) 0.0284(6) 0.0321(6) 0.0000(5) 0.0080(5) 0.0004(5)
C5 0.0241(6) 0.0284(6) 0.0340(6) -0.0001(5) 0.0056(5) 0.0000(5)
C6 0.0250(6) 0.0336(7) 0.0477(8) -0.0012(6) 0.0116(6) 0.0035(5)
C7 0.0234(6) 0.0351(7) 0.0383(7) -0.0035(5) 0.0072(5) -0.0015(5)
C8 0.0374(8) 0.0440(8) 0.0529(9) -0.0034(6) 0.0230(7) 0.0002(6)
C9 0.0572(10) 0.0484(9) 0.0662(10) 0.0036(8) 0.0395(9) -0.0019(7)
C10 0.0609(10) 0.0359(8) 0.0707(11) 0.0044(7) 0.0380(9) -0.0032(7)
C11 0.0418(8) 0.0317(7) 0.0501(8) -0.0050(6) 0.0212(6) -0.0034(6)
C12 0.0235(6) 0.0331(6) 0.0326(6) -0.0038(5) 0.0052(5) -0.0043(5)
C13 0.0251(6) 0.0284(6) 0.0302(6) -0.0029(5) 0.0059(5) -0.0019(5)
C14 0.0269(6) 0.0268(6) 0.0288(6) -0.0002(5) 0.0089(5) -0.0026(5)
C15 0.0313(7) 0.0242(6) 0.0296(6) -0.0002(5) 0.0123(5) -0.0032(5)
C16 0.0290(6) 0.0251(6) 0.0344(6) 0.0042(5) 0.0145(5) 0.0030(5)
C17 0.0233(6) 0.0303(6) 0.0322(6) 0.0028(5) 0.0108(5) -0.0006(5)
C18 0.0252(6) 0.0274(6) 0.0305(6) 0.0000(5) 0.0103(5) -0.0014(5)
C19 0.0265(6) 0.0265(6) 0.0289(6) 0.0005(5) 0.0104(5) -0.0007(5)
C20 0.0277(7) 0.0240(6) 0.0368(7) -0.0010(5) 0.0047(5) -0.0016(5)
C21 0.0404(8) 0.0370(7) 0.0385(7) -0.0033(6) 0.0073(6) -0.0040(6)
C22 0.0512(10) 0.0411(8) 0.0381(8) -0.0038(6) -0.0031(7) -0.0068(7)
C23 0.0310(7) 0.0365(7) 0.0587(10) -0.0003(7) -0.0073(7) -0.0055(6)
C24 0.0275(7) 0.0419(8) 0.0640(10) -0.0017(7) 0.0084(7) -0.0052(6)
C25 0.0294(7) 0.0383(7) 0.0433(7) -0.0038(6) 0.0078(6) -0.0045(6)
C26 0.0554(9) 0.0374(7) 0.0371(7) -0.0077(6) 0.0133(7) -0.0054(6)
C27 0.0547(9) 0.0443(8) 0.0603(10) 0.0055(7) 0.0362(8) 0.0137(7)
C28 0.0345(8) 0.0616(10) 0.0444(9) 0.0109(7) 0.0020(7) 0.0015(7)
O1 0.0309(5) 0.0285(5) 0.0575(6) -0.0100(4) 0.0034(4) 0.0051(4)
O2 0.0434(5) 0.0246(4) 0.0367(5) -0.0033(4) 0.0109(4) -0.0030(4)
O3 0.0351(5) 0.0262(4) 0.0428(5) 0.0040(4) 0.0198(4) 0.0061(4)
O4 0.0221(4) 0.0353(5) 0.0442(5) 0.0022(4) 0.0093(4) 0.0015(4)

loop_
_atom_type_symbol
_atom_type_description
_atom_type_scat_dispersion_real
_atom_type_scat_dispersion_imag
_atom_type_scat_source
C C 0.0181 0.0091 'International Tables Vol C Tables 4.2.6.8 and 6.1.1.4'
H H 0.0000 0.0000 'International Tables Vol C Tables 4.2.6.8 and 6.1.1.4'
O O 0.0492 0.0322 'International Tables Vol C Tables 4.2.6.8 and 6.1.1.4'

loop_
_geom_angle_atom_site_label_1
_geom_angle_atom_site_label_2
_geom_angle_atom_site_label_3
_geom_angle
C2 C1 C18 118.83(11)
C2 C1 C20 117.22(11)
C18 C1 C20 123.94(11)
C1 C2 C3 123.13(12)
C1 C2 H2A 118.4
C3 C2 H2A 118.4
O1 C3 C4 118.38(12)
O1 C3 C2 122.34(11)
C4 C3 C2 119.29(12)
C3 C4 C19 118.31(12)
C3 C4 C5 130.80(12)
C19 C4 C5 110.89(11)
C4 C5 C6 114.24(11)
C4 C5 C13 103.40(9)
C6 C5 C13 106.69(10)
C4 C5 H5A 110.7
C6 C5 H5A 110.7
C13 C5 H5A 110.7
C7 C6 C5 104.43(10)
C7 C6 H6A 110.9
C5 C6 H6A 110.9
C7 C6 H6B 110.9
C5 C6 H6B 110.9
H6A C6 H6B 108.9
C12 C7 C8 120.48(13)
C12 C7 C6 111.50(12)
C8 C7 C6 128.01(13)
C9 C8 C7 119.07(14)
C9 C8 H8A 120.5
C7 C8 H8A 120.5
C8 C9 C10 120.43(15)
C8 C9 H9A 119.8
C10 C9 H9A 119.8
C11 C10 C9 120.89(15)
C11 C10 H10A 119.6
C9 C10 H10A 119.6
C10 C11 C12 118.74(14)
C10 C11 H11A 120.6
C12 C11 H11A 120.6
C7 C12 C11 120.40(13)
C7 C12 C13 111.70(12)
C11 C12 C13 127.86(12)
C12 C13 C14 111.71(10)
C12 C13 C5 103.45(10)
C14 C13 C5 104.99(9)
C12 C13 H13A 112.1
C14 C13 H13A 112.1
C5 C13 H13A 112.1
C15 C14 C19 118.32(11)
C15 C14 C13 132.71(11)
C19 C14 C13 108.67(10)
C14 C15 O2 125.37(11)
C14 C15 C16 118.76(11)
O2 C15 C16 115.79(11)
O3 C16 C17 118.73(11)
O3 C16 C15 118.37(11)
C17 C16 C15 122.87(11)
O4 C17 C16 118.36(11)
O4 C17 C18 121.59(11)
C16 C17 C18 120.01(12)
C19 C18 C17 115.40(11)
C19 C18 C1 116.04(11)
C17 C18 C1 128.55(11)
C4 C19 C18 124.39(11)
C4 C19 C14 111.06(11)
C18 C19 C14 124.54(11)
C21 C20 C25 118.47(12)
C21 C20 C1 119.75(13)
C25 C20 C1 121.72(12)
C20 C21 C22 120.13(15)
C20 C21 H21A 119.9
C22 C21 H21A 119.9
C23 C22 C21 120.80(15)
C23 C22 H22A 119.6
C21 C22 H22A 119.6
C22 C23 C24 119.45(13)
C22 C23 H23A 120.3
C24 C23 H23A 120.3
C23 C24 C25 120.18(16)
C23 C24 H24A 119.9
C25 C24 H24A 119.9
C24 C25 C20 120.97(14)
C24 C25 H25A 119.5
C20 C25 H25A 119.5
O2 C26 H26A 109.5
O2 C26 H26B 109.5
H26A C26 H26B 109.5
O2 C26 H26C 109.5
H26A C26 H26C 109.5
H26B C26 H26C 109.5
O3 C27 H27A 109.5
O3 C27 H27B 109.5
H27A C27 H27B 109.5
O3 C27 H27C 109.5
H27A C27 H27C 109.5
H27B C27 H27C 109.5
O4 C28 H28A 109.5
O4 C28 H28B 109.5
H28A C28 H28B 109.5
O4 C28 H28C 109.5
H28A C28 H28C 109.5
H28B C28 H28C 109.5
C3 O1 H1A 109.5
C15 O2 C26 116.17(10)
C16 O3 C27 113.51(10)
C17 O4 C28 113.60(11)

loop_
_geom_bond_atom_site_label_1
_geom_bond_atom_site_label_2
_geom_bond_distance
C1 C2 1.3864(18)
C1 C18 1.4354(17)
C1 C20 1.4940(16)
C2 C3 1.4123(18)
C2 H2A 0.9500
C3 O1 1.3647(16)
C3 C4 1.3686(18)
C4 C19 1.4038(17)
C4 C5 1.5118(16)
C5 C6 1.5472(19)
C5 C13 1.5713(17)
C5 H5A 1.0000
C6 C7 1.5044(19)
C6 H6A 0.9900
C6 H6B 0.9900
C7 C12 1.388(2)
C7 C8 1.389(2)
C8 C9 1.384(2)
C8 H8A 0.9500
C9 C10 1.386(2)
C9 H9A 0.9500
C10 C11 1.384(2)
C10 H10A 0.9500
C11 C12 1.3929(19)
C11 H11A 0.9500
C12 C13 1.5173(19)
C13 C14 1.5228(17)
C13 H13A 1.0000
C14 C15 1.3667(18)
C14 C19 1.4195(17)
C15 O2 1.3760(14)
C15 C16 1.4227(17)
C16 O3 1.3831(15)
C16 C17 1.3845(18)
C17 O4 1.3698(15)
C17 C18 1.4246(17)
C18 C19 1.4135(16)
C20 C21 1.389(2)
C20 C25 1.391(2)
C21 C22 1.396(2)
C21 H21A 0.9500
C22 C23 1.371(3)
C22 H22A 0.9500
C23 C24 1.382(3)
C23 H23A 0.9500
C24 C25 1.3849(19)
C24 H24A 0.9500
C25 H25A 0.9500
C26 O2 1.4161(17)
C26 H26A 0.9800
C26 H26B 0.9800
C26 H26C 0.9800
C27 O3 1.4282(18)
C27 H27A 0.9800
C27 H27B 0.9800
C27 H27C 0.9800
C28 O4 1.4260(19)
C28 H28A 0.9800
C28 H28B 0.9800
C28 H28C 0.9800
O1 H1A 0.8400

loop_
_geom_hbond_atom_site_label_D
_geom_hbond_atom_site_label_H
_geom_hbond_atom_site_label_A
_geom_hbond_distance_DH
_geom_hbond_distance_HA
_geom_hbond_distance_DA
_geom_hbond_angle_DHA
_geom_hbond_site_symmetry_A
O1 H1A O3 0.84 1.86 2.6745(13) 162.6 2_546

loop_
_geom_torsion_atom_site_label_1
_geom_torsion_atom_site_label_2
_geom_torsion_atom_site_label_3
_geom_torsion_atom_site_label_4
_geom_torsion
C18 C1 C2 C3 0.9(2)
C20 C1 C2 C3 -178.69(13)
C1 C2 C3 O1 178.74(13)
C1 C2 C3 C4 -0.7(2)
O1 C3 C4 C19 -178.72(12)
C2 C3 C4 C19 0.8(2)
O1 C3 C4 C5 1.3(2)
C2 C3 C4 C5 -179.25(13)
C3 C4 C5 C6 58.41(19)
C19 C4 C5 C6 -121.59(12)
C3 C4 C5 C13 173.95(14)
C19 C4 C5 C13 -6.05(14)
C4 C5 C6 C7 98.60(12)
C13 C5 C6 C7 -15.00(13)
C5 C6 C7 C12 12.01(14)
C5 C6 C7 C8 -168.88(14)
C12 C7 C8 C9 0.2(2)
C6 C7 C8 C9 -178.80(15)
C7 C8 C9 C10 0.4(3)
C8 C9 C10 C11 -0.3(3)
C9 C10 C11 C12 -0.4(3)
C8 C7 C12 C11 -0.9(2)
C6 C7 C12 C11 178.26(12)
C8 C7 C12 C13 176.86(12)
C6 C7 C12 C13 -3.96(15)
C10 C11 C12 C7 1.0(2)
C10 C11 C12 C13 -176.40(14)
C7 C12 C13 C14 -118.17(12)
C11 C12 C13 C14 59.41(17)
C7 C12 C13 C5 -5.74(13)
C11 C12 C13 C5 171.84(13)
C4 C5 C13 C12 -108.03(11)
C6 C5 C13 C12 12.78(12)
C4 C5 C13 C14 9.22(13)
C6 C5 C13 C14 130.03(11)
C12 C13 C14 C15 -71.58(18)
C5 C13 C14 C15 176.96(13)
C12 C13 C14 C19 101.79(12)
C5 C13 C14 C19 -9.67(13)
C19 C14 C15 O2 -179.27(11)
C13 C14 C15 O2 -6.4(2)
C19 C14 C15 C16 -2.77(18)
C13 C14 C15 C16 170.10(13)
C14 C15 C16 O3 -177.49(11)
O2 C15 C16 O3 -0.66(16)
C14 C15 C16 C17 0.78(19)
O2 C15 C16 C17 177.61(11)
O3 C16 C17 O4 -1.84(18)
C15 C16 C17 O4 179.89(11)
O3 C16 C17 C18 -179.50(11)
C15 C16 C17 C18 2.24(19)
O4 C17 C18 C19 179.47(11)
C16 C17 C18 C19 -2.95(17)
O4 C17 C18 C1 0.6(2)
C16 C17 C18 C1 178.22(12)
C2 C1 C18 C19 -1.18(18)
C20 C1 C18 C19 178.42(12)
C2 C1 C18 C17 177.65(13)
C20 C1 C18 C17 -2.8(2)
C3 C4 C19 C18 -1.1(2)
C5 C4 C19 C18 178.86(11)
C3 C4 C19 C14 -179.89(12)
C5 C4 C19 C14 0.11(15)
C17 C18 C19 C4 -177.65(12)
C1 C18 C19 C4 1.33(18)
C17 C18 C19 C14 0.94(18)
C1 C18 C19 C14 179.92(12)
C15 C14 C19 C4 -179.29(11)
C13 C14 C19 C4 6.24(15)
C15 C14 C19 C18 1.96(19)
C13 C14 C19 C18 -172.51(11)
C2 C1 C20 C21 -59.30(18)
C18 C1 C20 C21 121.10(14)
C2 C1 C20 C25 117.90(15)
C18 C1 C20 C25 -61.71(18)
C25 C20 C21 C22 0.3(2)
C1 C20 C21 C22 177.58(12)
C20 C21 C22 C23 0.2(2)
C21 C22 C23 C24 -0.5(2)
C22 C23 C24 C25 0.2(2)
C23 C24 C25 C20 0.3(2)
C21 C20 C25 C24 -0.5(2)
C1 C20 C25 C24 -177.77(13)
C14 C15 O2 C26 -55.34(18)
C16 C15 O2 C26 128.07(13)
C17 C16 O3 C27 97.02(15)
C15 C16 O3 C27 -84.63(15)
C16 C17 O4 C28 87.96(15)
C18 C17 O4 C28 -94.43(15)

loop_
_platon_squeeze_void_nr
_platon_squeeze_void_average_x
_platon_squeeze_void_average_y
_platon_squeeze_void_average_z
_platon_squeeze_void_volume
_platon_squeeze_void_count_electrons
1 0.000 0.500 0.000 245.2 51.7
2 0.000 1.000 0.500 245.1 51.7
